data_7160412
loop_
_publ_author_name
'Devaraju, Mohankumar'
'Prasad Dasappa, Jagadeesh'

_publ_section_title
;
 Oxidative annulation of L-phenylalanine using I<sub>2</sub>/DMSO: an easy
 approach for chemoselective synthesis of 2,3,5-trisubstituted pyridines
 and 2,5-disubstituted oxazoles.
;
_journal_issue 14
_journal_name_full 'Organic &amp; biomolecular chemistry'
_journal_page_first 3437
_journal_page_last 3442
_journal_paper_doi 10.1039/d5ob00039d
_journal_volume 23
_journal_year 2025
_chemical_formula_moiety C31H21NO
_chemical_formula_sum 'C31 H21 N O'
_chemical_formula_weight 423.49
_chemical_melting_point 188
_chemical_name_common PYRIDINE
_chemical_name_systematic (3,5-diphenylpyridin-2-yl)(9H-fluoren-2-yl)methanone
_space_group_crystal_system triclinic
_space_group_IT_number 2
_space_group_name_Hall '-P 1'
_space_group_name_H-M_alt 'P -1'
_atom_sites_solution_hydrogens geom
_audit_creation_method SHELXL-2019/1
_audit_update_record
;
2024-04-19 deposited with the CCDC.	2025-03-07 downloaded from the CCDC.
;
_cell_angle_alpha 63.057(3)
_cell_angle_beta 66.650(3)
_cell_angle_gamma 78.851(3)
_cell_formula_units_Z 2
_cell_length_a 10.5417(11)
_cell_length_b 11.2513(12)
_cell_length_c 11.7206(13)
_cell_measurement_reflns_used 9968
_cell_measurement_temperature 298(2)
_cell_measurement_theta_max 24.98
_cell_measurement_theta_min 2.38
_cell_volume 1137.6(2)
_computing_structure_refinement 'SHELXL-2019/1 (Sheldrick, 2019)'
_diffrn_ambient_temperature 298(2)
_diffrn_measured_fraction_theta_full 0.991
_diffrn_measured_fraction_theta_max 0.991
_diffrn_measurement_device_type 'Bruker APEX-II CCD'
_diffrn_measurement_method '\f and \w scans'
_diffrn_radiation_type MoK\a
_diffrn_radiation_wavelength 0.71073
_diffrn_reflns_av_R_equivalents 0.0218
_diffrn_reflns_av_unetI/netI 0.0140
_diffrn_reflns_Laue_measured_fraction_full 0.991
_diffrn_reflns_Laue_measured_fraction_max 0.991
_diffrn_reflns_limit_h_max 12
_diffrn_reflns_limit_h_min -12
_diffrn_reflns_limit_k_max 13
_diffrn_reflns_limit_k_min -13
_diffrn_reflns_limit_l_max 13
_diffrn_reflns_limit_l_min -13
_diffrn_reflns_number 26455
_diffrn_reflns_point_group_measured_fraction_full 0.991
_diffrn_reflns_point_group_measured_fraction_max 0.991
_diffrn_reflns_theta_full 24.996
_diffrn_reflns_theta_max 24.996
_diffrn_reflns_theta_min 2.105
_exptl_absorpt_coefficient_mu 0.074
_exptl_crystal_colour COLOURLESS
_exptl_crystal_density_diffrn 1.236
_exptl_crystal_description BLOCK
_exptl_crystal_F_000 444
_exptl_crystal_recrystallization_method 'Re-crystallisation from solvent: Ethylacetate'
_exptl_crystal_size_max 0.21
_exptl_crystal_size_mid 0.18
_exptl_crystal_size_min 0.16
_refine_diff_density_max 0.276
_refine_diff_density_min -0.184
_refine_diff_density_rms 0.028
_refine_ls_extinction_method none
_refine_ls_goodness_of_fit_ref 1.020
_refine_ls_hydrogen_treatment constr
_refine_ls_matrix_type full
_refine_ls_number_parameters 298
_refine_ls_number_reflns 3964
_refine_ls_number_restraints 0
_refine_ls_restrained_S_all 1.020
_refine_ls_R_factor_all 0.0523
_refine_ls_R_factor_gt 0.0448
_refine_ls_shift/su_max 0.000
_refine_ls_shift/su_mean 0.000
_refine_ls_structure_factor_coef Fsqd
_refine_ls_weighting_details 'w=1/[\s^2^(Fo^2^)+(0.1000P)^2^+0.2295P] where P=(Fo^2^+2Fc^2^)/3'
_refine_ls_weighting_scheme calc
_refine_ls_wR_factor_gt 0.1387
_refine_ls_wR_factor_ref 0.1552
_reflns_Friedel_coverage 0.000
_reflns_number_gt 3428
_reflns_number_total 3964
_reflns_threshold_expression 'I > 2\s(I)'
_cod_data_source_file d5ob00039d2.cif
_cod_data_source_block AKASPGNAP160201_0m_a
_cod_depositor_comments 'Adding full bibliography for 7160411--7160413.cif.'
_cod_database_code 7160412
_shelx_shelxl_version_number 2019/1
_shelx_space_group_comment
;
The symmetry employed for this shelxl refinement is uniquely defined
by the following loop, which should always be used as a source of
symmetry information in preference to the above space-group names.
They are only intended as comments.
;

loop_
_space_group_symop_operation_xyz
'x, y, z'
'-x, -y, -z'

loop_
_atom_site_label
_atom_site_type_symbol
_atom_site_fract_x
_atom_site_fract_y
_atom_site_fract_z
_atom_site_U_iso_or_equiv
_atom_site_adp_type
_atom_site_occupancy
_atom_site_site_symmetry_order
_atom_site_calc_flag
_atom_site_refinement_flags_posn
_atom_site_refinement_flags_adp
_atom_site_refinement_flags_occupancy
_atom_site_disorder_assembly
_atom_site_disorder_group
O1 O 0.22879(13) 0.19090(12) 0.61407(12) 0.0616(3) Uani 1 1 d . . . . .
N1 N 0.16548(13) 0.50659(13) 0.48078(13) 0.0491(3) Uani 1 1 d . . . . .
C16 C 0.26672(15) 0.42902(14) 0.65464(15) 0.0425(3) Uani 1 1 d . . . . .
C20 C 0.35834(16) 0.33396(14) 0.72591(16) 0.0463(4) Uani 1 1 d . . . . .
C17 C 0.20377(16) 0.53613(15) 0.68669(16) 0.0459(4) Uani 1 1 d . . . . .
H17 H 0.217706 0.546846 0.755004 0.055 Uiso 1 1 calc R U . . .
C10 C 0.70427(16) 0.28532(16) 0.03941(16) 0.0471(4) Uani 1 1 d . . . . .
C15 C 0.24064(15) 0.41820(15) 0.55182(15) 0.0429(3) Uani 1 1 d . . . . .
C7 C 0.43591(16) 0.18482(16) 0.37636(16) 0.0482(4) Uani 1 1 d . . . . .
H7 H 0.399982 0.103495 0.446973 0.058 Uiso 1 1 calc R U . . .
C2 C 0.38598(15) 0.30353(15) 0.39081(15) 0.0440(4) Uani 1 1 d . . . . .
C5 C 0.59109(15) 0.31171(15) 0.14956(15) 0.0445(4) Uani 1 1 d . . . . .
C18 C 0.12060(15) 0.62714(15) 0.61845(16) 0.0460(4) Uani 1 1 d . . . . .
C1 C 0.28300(15) 0.29529(16) 0.52393(16) 0.0452(4) Uani 1 1 d . . . . .
C19 C 0.10747(16) 0.60812(16) 0.51438(17) 0.0494(4) Uani 1 1 d . . . . .
H19 H 0.054963 0.670053 0.465114 0.059 Uiso 1 1 calc R U . . .
C6 C 0.53944(16) 0.18918(15) 0.25592(16) 0.0462(4) Uani 1 1 d . . . . .
C9 C 0.71988(17) 0.14855(16) 0.08005(16) 0.0499(4) Uani 1 1 d . . . . .
C26 C 0.04898(17) 0.73980(16) 0.65383(18) 0.0503(4) Uani 1 1 d . . . . .
C3 C 0.43830(17) 0.42536(16) 0.28181(16) 0.0501(4) Uani 1 1 d . . . . .
H3 H 0.404258 0.504402 0.291091 0.060 Uiso 1 1 calc R U . . .
C4 C 0.53974(17) 0.43013(16) 0.16056(17) 0.0514(4) Uani 1 1 d . . . . .
H4 H 0.572669 0.511449 0.087950 0.062 Uiso 1 1 calc R U . . .
C21 C 0.48906(17) 0.30124(16) 0.65153(19) 0.0535(4) Uani 1 1 d . . . . .
H21 H 0.516933 0.335118 0.556835 0.064 Uiso 1 1 calc R U . . .
C14 C 0.82441(19) 0.09607(19) -0.00179(19) 0.0600(5) Uani 1 1 d . . . . .
H14 H 0.836052 0.004332 0.025805 0.072 Uiso 1 1 calc R U . . .
C25 C 0.3188(2) 0.28147(18) 0.86705(19) 0.0615(5) Uani 1 1 d . . . . .
H25 H 0.231400 0.300804 0.918989 0.074 Uiso 1 1 calc R U . . .
C11 C 0.79085(19) 0.37252(19) -0.08631(18) 0.0602(5) Uani 1 1 d . . . . .
H11 H 0.779721 0.464372 -0.114735 0.072 Uiso 1 1 calc R U . . .
C8 C 0.61296(19) 0.07635(17) 0.21916(18) 0.0572(4) Uani 1 1 d . . . . .
H8A H 0.550488 0.027320 0.214229 0.069 Uiso 1 1 calc R U . . .
H8B H 0.656050 0.015448 0.284411 0.069 Uiso 1 1 calc R U . . .
C13 C 0.91101(19) 0.1828(2) -0.1253(2) 0.0653(5) Uani 1 1 d . . . . .
H13 H 0.982434 0.148736 -0.180946 0.078 Uiso 1 1 calc R U . . .
C22 C 0.5779(2) 0.21899(18) 0.7168(2) 0.0679(5) Uani 1 1 d . . . . .
H22 H 0.664681 0.197268 0.665874 0.081 Uiso 1 1 calc R U . . .
C12 C 0.8941(2) 0.3182(2) -0.16769(19) 0.0668(5) Uani 1 1 d . . . . .
H12 H 0.952811 0.374379 -0.252460 0.080 Uiso 1 1 calc R U . . .
C31 C -0.0804(2) 0.7832(2) 0.6471(2) 0.0727(6) Uani 1 1 d . . . . .
H31 H -0.123900 0.740767 0.620750 0.087 Uiso 1 1 calc R U . . .
C23 C 0.5388(2) 0.1693(2) 0.8561(3) 0.0770(6) Uani 1 1 d . . . . .
H23 H 0.599274 0.115161 0.899690 0.092 Uiso 1 1 calc R U . . .
C29 C -0.0857(2) 0.9511(2) 0.7197(3) 0.0851(7) Uani 1 1 d . . . . .
H29 H -0.130650 1.021774 0.741505 0.102 Uiso 1 1 calc R U . . .
C27 C 0.1090(2) 0.8044(2) 0.6953(3) 0.0768(6) Uani 1 1 d . . . . .
H27 H 0.196052 0.776966 0.701344 0.092 Uiso 1 1 calc R U . . .
C24 C 0.4101(3) 0.1998(2) 0.9309(2) 0.0797(6) Uani 1 1 d . . . . .
H24 H 0.383477 0.165484 1.025504 0.096 Uiso 1 1 calc R U . . .
C30 C -0.1465(2) 0.8886(3) 0.6789(3) 0.0876(7) Uani 1 1 d . . . . .
H30 H -0.233268 0.917192 0.672494 0.105 Uiso 1 1 calc R U . . .
C28 C 0.0419(3) 0.9090(2) 0.7281(3) 0.0954(8) Uani 1 1 d . . . . .
H28 H 0.083979 0.950992 0.756061 0.114 Uiso 1 1 calc R U . . .

loop_
_atom_site_aniso_label
_atom_site_aniso_U_11
_atom_site_aniso_U_22
_atom_site_aniso_U_33
_atom_site_aniso_U_23
_atom_site_aniso_U_13
_atom_site_aniso_U_12
O1 0.0632(7) 0.0513(7) 0.0588(7) -0.0269(6) -0.0020(6) -0.0094(6)
N1 0.0482(7) 0.0566(8) 0.0498(7) -0.0287(6) -0.0193(6) 0.0046(6)
C16 0.0393(7) 0.0434(8) 0.0449(8) -0.0194(6) -0.0122(6) -0.0041(6)
C20 0.0520(9) 0.0386(7) 0.0547(9) -0.0205(7) -0.0238(7) -0.0009(6)
C17 0.0489(8) 0.0482(8) 0.0499(8) -0.0255(7) -0.0209(7) 0.0001(6)
C10 0.0449(8) 0.0578(9) 0.0466(8) -0.0297(7) -0.0161(7) 0.0024(7)
C15 0.0374(7) 0.0483(8) 0.0424(8) -0.0221(7) -0.0087(6) -0.0029(6)
C7 0.0493(9) 0.0475(8) 0.0478(8) -0.0231(7) -0.0124(7) -0.0033(7)
C2 0.0401(8) 0.0512(8) 0.0482(8) -0.0281(7) -0.0145(6) -0.0003(6)
C5 0.0432(8) 0.0456(8) 0.0468(8) -0.0199(7) -0.0166(7) -0.0023(6)
C18 0.0433(8) 0.0462(8) 0.0534(9) -0.0246(7) -0.0171(7) -0.0008(6)
C1 0.0414(8) 0.0495(9) 0.0487(8) -0.0251(7) -0.0139(7) -0.0011(6)
C19 0.0491(9) 0.0516(9) 0.0540(9) -0.0255(7) -0.0233(7) 0.0060(7)
C6 0.0496(8) 0.0451(8) 0.0508(9) -0.0256(7) -0.0192(7) 0.0022(6)
C9 0.0517(9) 0.0535(9) 0.0494(9) -0.0244(7) -0.0196(7) 0.0004(7)
C26 0.0501(9) 0.0497(9) 0.0625(10) -0.0301(8) -0.0263(8) 0.0064(7)
C3 0.0526(9) 0.0477(9) 0.0539(9) -0.0274(7) -0.0152(7) -0.0011(7)
C4 0.0552(9) 0.0456(8) 0.0489(9) -0.0209(7) -0.0109(7) -0.0046(7)
C21 0.0472(9) 0.0472(9) 0.0665(10) -0.0219(8) -0.0217(8) -0.0028(7)
C14 0.0622(10) 0.0609(10) 0.0655(11) -0.0367(9) -0.0233(9) 0.0091(8)
C25 0.0758(12) 0.0540(10) 0.0561(10) -0.0218(8) -0.0279(9) 0.0032(8)
C11 0.0644(11) 0.0560(10) 0.0553(10) -0.0236(8) -0.0140(8) -0.0052(8)
C8 0.0649(11) 0.0468(9) 0.0559(10) -0.0260(8) -0.0139(8) 0.0025(7)
C13 0.0538(10) 0.0868(14) 0.0660(11) -0.0498(11) -0.0149(9) 0.0087(9)
C22 0.0535(10) 0.0523(10) 0.0995(16) -0.0275(10) -0.0358(10) 0.0038(8)
C12 0.0601(11) 0.0827(13) 0.0510(10) -0.0313(9) -0.0040(8) -0.0133(9)
C31 0.0613(11) 0.0916(14) 0.1058(16) -0.0699(13) -0.0447(11) 0.0199(10)
C23 0.0866(15) 0.0553(11) 0.1035(17) -0.0251(11) -0.0629(14) 0.0119(10)
C29 0.0864(15) 0.0826(14) 0.129(2) -0.0758(15) -0.0586(14) 0.0338(12)
C27 0.0721(12) 0.0720(12) 0.1290(19) -0.0640(13) -0.0620(13) 0.0234(10)
C24 0.1167(19) 0.0613(12) 0.0677(12) -0.0174(10) -0.0538(13) 0.0065(12)
C30 0.0689(13) 0.1055(17) 0.138(2) -0.0879(17) -0.0588(14) 0.0381(12)
C28 0.1003(17) 0.0886(15) 0.165(3) -0.0920(18) -0.0828(18) 0.0342(13)

loop_
_atom_type_symbol
_atom_type_description
_atom_type_scat_dispersion_real
_atom_type_scat_dispersion_imag
_atom_type_scat_source
C C 0.0033 0.0016 'International Tables Vol C Tables 4.2.6.8 and 6.1.1.4'
H H 0.0000 0.0000 'International Tables Vol C Tables 4.2.6.8 and 6.1.1.4'
N N 0.0061 0.0033 'International Tables Vol C Tables 4.2.6.8 and 6.1.1.4'
O O 0.0106 0.0060 'International Tables Vol C Tables 4.2.6.8 and 6.1.1.4'

loop_
_geom_angle_atom_site_label_1
_geom_angle_atom_site_label_2
_geom_angle_atom_site_label_3
_geom_angle
_geom_angle_site_symmetry_1
_geom_angle_site_symmetry_3
_geom_angle_publ_flag
C15 N1 C19 117.62(13) . . ?
C17 C16 C15 116.52(13) . . ?
C17 C16 C20 120.72(13) . . ?
C15 C16 C20 122.75(13) . . ?
C25 C20 C21 118.53(15) . . ?
C25 C20 C16 120.89(15) . . ?
C21 C20 C16 120.49(14) . . ?
C18 C17 C16 121.11(14) . . ?
C9 C10 C11 120.74(15) . . ?
C9 C10 C5 108.60(14) . . ?
C11 C10 C5 130.63(15) . . ?
N1 C15 C16 123.87(14) . . ?
N1 C15 C1 114.37(13) . . ?
C16 C15 C1 121.42(13) . . ?
C6 C7 C2 119.49(14) . . ?
C7 C2 C3 119.46(14) . . ?
C7 C2 C1 118.30(14) . . ?
C3 C2 C1 122.19(14) . . ?
C4 C5 C6 121.30(14) . . ?
C4 C5 C10 130.80(14) . . ?
C6 C5 C10 107.85(13) . . ?
C17 C18 C19 116.67(14) . . ?
C17 C18 C26 122.02(14) . . ?
C19 C18 C26 121.31(14) . . ?
O1 C1 C2 121.96(14) . . ?
O1 C1 C15 117.55(13) . . ?
C2 C1 C15 120.49(13) . . ?
N1 C19 C18 124.11(14) . . ?
C7 C6 C5 119.90(14) . . ?
C7 C6 C8 129.18(14) . . ?
C5 C6 C8 110.90(14) . . ?
C14 C9 C10 120.56(16) . . ?
C14 C9 C8 128.98(16) . . ?
C10 C9 C8 110.44(14) . . ?
C31 C26 C27 117.51(16) . . ?
C31 C26 C18 121.09(14) . . ?
C27 C26 C18 121.40(15) . . ?
C4 C3 C2 121.14(15) . . ?
C5 C4 C3 118.65(15) . . ?
C22 C21 C20 120.77(18) . . ?
C13 C14 C9 118.44(17) . . ?
C20 C25 C24 119.90(19) . . ?
C12 C11 C10 117.88(18) . . ?
C6 C8 C9 102.12(13) . . ?
C12 C13 C14 121.33(17) . . ?
C23 C22 C21 120.27(19) . . ?
C13 C12 C11 121.01(18) . . ?
C26 C31 C30 121.10(17) . . ?
C24 C23 C22 119.69(18) . . ?
C30 C29 C28 119.29(19) . . ?
C28 C27 C26 121.12(18) . . ?
C23 C24 C25 120.8(2) . . ?
C29 C30 C31 120.54(18) . . ?
C29 C28 C27 120.44(19) . . ?

loop_
_geom_bond_atom_site_label_1
_geom_bond_atom_site_label_2
_geom_bond_distance
_geom_bond_site_symmetry_2
_geom_bond_publ_flag
O1 C1 1.2160(19) . ?
N1 C15 1.333(2) . ?
N1 C19 1.334(2) . ?
C16 C17 1.392(2) . ?
C16 C15 1.397(2) . ?
C16 C20 1.485(2) . ?
C20 C25 1.387(2) . ?
C20 C21 1.392(2) . ?
C17 C18 1.387(2) . ?
C10 C9 1.386(2) . ?
C10 C11 1.392(2) . ?
C10 C5 1.472(2) . ?
C15 C1 1.508(2) . ?
C7 C6 1.387(2) . ?
C7 C2 1.397(2) . ?
C2 C3 1.401(2) . ?
C2 C1 1.479(2) . ?
C5 C4 1.381(2) . ?
C5 C6 1.395(2) . ?
C18 C19 1.391(2) . ?
C18 C26 1.485(2) . ?
C6 C8 1.499(2) . ?
C9 C14 1.381(2) . ?
C9 C8 1.512(2) . ?
C26 C31 1.377(2) . ?
C26 C27 1.381(2) . ?
C3 C4 1.384(2) . ?
C21 C22 1.382(2) . ?
C14 C13 1.377(3) . ?
C25 C24 1.392(3) . ?
C11 C12 1.384(3) . ?
C13 C12 1.371(3) . ?
C22 C23 1.370(3) . ?
C31 C30 1.381(3) . ?
C23 C24 1.369(3) . ?
C29 C30 1.362(3) . ?
C29 C28 1.363(3) . ?
C27 C28 1.380(3) . ?
